data_7155038
loop_
_publ_author_name
'Broadley, Kenneth J.'
'Burnell, Erica'
'Davies, Robin H.'
'Lee, Alan T. L.'
'Snee, Stephen'
'Thomas, Eric J.'

_publ_section_title
;
 The synthesis of a series of adenosine A3 receptor agonists.
;
_journal_issue 15
_journal_name_full 'Organic &amp; biomolecular chemistry'
_journal_page_first 3765
_journal_page_last 3781
_journal_paper_doi 10.1039/c6ob00244g
_journal_volume 14
_journal_year 2016
_chemical_formula_sum 'C10 H15 N3 O3'
_chemical_formula_weight 225.25
_chemical_name_systematic
; 
 ? 
;
_space_group_IT_number 61
_symmetry_cell_setting orthorhombic
_symmetry_space_group_name_Hall '-P 2ac 2ab'
_symmetry_space_group_name_H-M 'P b c a'
_atom_sites_solution_hydrogens geom
_atom_sites_solution_primary direct
_atom_sites_solution_secondary difmap
_audit_creation_method SHELXL-97
_audit_update_record
;
2015-12-14 deposited with the CCDC.
2016-03-14 downloaded from the CCDC.
;
_cell_angle_alpha 90.00
_cell_angle_beta 90.00
_cell_angle_gamma 90.00
_cell_formula_units_Z 8
_cell_length_a 16.652(2)
_cell_length_b 6.8992(9)
_cell_length_c 18.610(3)
_cell_measurement_reflns_used 2152
_cell_measurement_temperature 100(2)
_cell_measurement_theta_max 25.48
_cell_measurement_theta_min 2.51
_cell_volume 2138.0(5)
_computing_cell_refinement 'Bruker SMART'
_computing_data_collection 'Bruker SMART'
_computing_data_reduction 'Bruker SAINT'
_computing_molecular_graphics 'Bruker SHELXTL'
_computing_publication_material 'Bruker SHELXTL'
_computing_structure_refinement 'SHELXL-97 (Sheldrick, 1997)'
_computing_structure_solution 'SHELXS-97 (Sheldrick, 1990)'
_diffrn_ambient_temperature 100(2)
_diffrn_measured_fraction_theta_full 0.994
_diffrn_measured_fraction_theta_max 0.994
_diffrn_measurement_device_type 'CCD area detector'
_diffrn_measurement_method 'phi and omega scans'
_diffrn_radiation_monochromator graphite
_diffrn_radiation_source 'fine-focus sealed tube'
_diffrn_radiation_type MoK\a
_diffrn_radiation_wavelength 0.71073
_diffrn_reflns_av_R_equivalents 0.1050
_diffrn_reflns_av_sigmaI/netI 0.0662
_diffrn_reflns_limit_h_max 20
_diffrn_reflns_limit_h_min -19
_diffrn_reflns_limit_k_max 8
_diffrn_reflns_limit_k_min -3
_diffrn_reflns_limit_l_max 21
_diffrn_reflns_limit_l_min -23
_diffrn_reflns_number 10825
_diffrn_reflns_theta_full 26.50
_diffrn_reflns_theta_max 26.50
_diffrn_reflns_theta_min 2.19
_exptl_absorpt_coefficient_mu 0.105
_exptl_absorpt_correction_T_max 0.9958
_exptl_absorpt_correction_T_min 0.9397
_exptl_absorpt_correction_type none
_exptl_crystal_colour colourless
_exptl_crystal_density_diffrn 1.400
_exptl_crystal_density_method 'not measured'
_exptl_crystal_description needle
_exptl_crystal_F_000 960
_exptl_crystal_size_max 0.60
_exptl_crystal_size_mid 0.08
_exptl_crystal_size_min 0.04
_refine_diff_density_max 0.211
_refine_diff_density_min -0.200
_refine_diff_density_rms 0.044
_refine_ls_extinction_method none
_refine_ls_goodness_of_fit_ref 0.926
_refine_ls_hydrogen_treatment mixed
_refine_ls_matrix_type full
_refine_ls_number_parameters 157
_refine_ls_number_reflns 2207
_refine_ls_number_restraints 0
_refine_ls_restrained_S_all 0.926
_refine_ls_R_factor_all 0.0659
_refine_ls_R_factor_gt 0.0391
_refine_ls_shift/su_max 0.000
_refine_ls_shift/su_mean 0.000
_refine_ls_structure_factor_coef Fsqd
_refine_ls_weighting_details 'calc w=1/[\s^2^(Fo^2^)+(0.0408P)^2^+0.0000P] where P=(Fo^2^+2Fc^2^)/3'
_refine_ls_weighting_scheme calc
_refine_ls_wR_factor_gt 0.0841
_refine_ls_wR_factor_ref 0.0911
_reflns_number_gt 1558
_reflns_number_total 2207
_reflns_threshold_expression >2sigma(I)
_cod_data_source_file c6ob00244g3.cif
_cod_data_source_block s2533
_cod_depositor_comments
;
The following automatic conversions were performed:

'_symmetry_cell_setting' value 'Orthorhombic' changed to
'orthorhombic' according to
/usr/data/users/saulius/crontab/automatic-downloads/rss-feeds/RSC/lib/dictionaries/cif_core.dic
dictionary named 'cif_core.dic' version 2.4.2 from 2011-04-26.

Automatic conversion script
Id: cif_fix_values 4268 2015-11-12 08:31:59Z antanas 

 Adding full bibliography for 7155038--7155040.cif.
;
_cod_original_sg_symbol_H-M Pbca
_cod_database_code 7155038

loop_
_symmetry_equiv_pos_as_xyz
'x, y, z'
'-x+1/2, -y, z+1/2'
'-x, y+1/2, -z+1/2'
'x+1/2, -y+1/2, -z'
'-x, -y, -z'
'x-1/2, y, -z-1/2'
'x, -y-1/2, z-1/2'
'-x-1/2, y-1/2, z'

loop_
_atom_site_label
_atom_site_type_symbol
_atom_site_fract_x
_atom_site_fract_y
_atom_site_fract_z
_atom_site_U_iso_or_equiv
_atom_site_adp_type
_atom_site_occupancy
_atom_site_symmetry_multiplicity
_atom_site_calc_flag
_atom_site_refinement_flags
O1 O 0.19407(6) 0.17737(16) 0.65172(5) 0.0183(3) Uani 1 1 d .
O2 O 0.45386(7) 0.14920(17) 0.58106(6) 0.0236(3) Uani 1 1 d .
N1 N 0.28497(8) 0.1191(2) 0.56185(7) 0.0189(3) Uani 1 1 d .
N2 N 0.40364(8) 0.1761(2) 0.63538(7) 0.0182(3) Uani 1 1 d .
N3 N 0.14473(8) 0.1032(2) 0.53986(7) 0.0200(3) Uani 1 1 d .
C1 C 0.20856(10) 0.1311(2) 0.58047(8) 0.0176(4) Uani 1 1 d .
C2 C 0.32361(10) 0.1634(2) 0.62490(8) 0.0172(4) Uani 1 1 d .
C3 C 0.43038(10) 0.2222(2) 0.70356(8) 0.0189(4) Uani 1 1 d .
C4 C 0.37571(9) 0.2499(2) 0.75891(9) 0.0191(4) Uani 1 1 d .
H4 H 0.3961 0.2787 0.8054 0.023 Uiso 1 1 calc R
C5 C 0.29225(10) 0.2379(2) 0.75032(8) 0.0176(4) Uani 1 1 d .
C6 C 0.27045(9) 0.1967(2) 0.68056(8) 0.0169(4) Uani 1 1 d .
C7 C 0.15483(10) 0.0389(3) 0.46558(8) 0.0244(4) Uani 1 1 d .
H7A H 0.1372 0.1417 0.4329 0.037 Uiso 1 1 calc R
H7B H 0.1225 -0.0778 0.4574 0.037 Uiso 1 1 calc R
H7C H 0.2115 0.0095 0.4567 0.037 Uiso 1 1 calc R
C8 C 0.06322(10) 0.1434(3) 0.56479(9) 0.0242(4) Uani 1 1 d .
H8A H 0.0377 0.0223 0.5802 0.036 Uiso 1 1 calc R
H8B H 0.0320 0.2010 0.5256 0.036 Uiso 1 1 calc R
H8C H 0.0653 0.2339 0.6053 0.036 Uiso 1 1 calc R
C9 C 0.51896(9) 0.2416(3) 0.71211(9) 0.0231(4) Uani 1 1 d .
H9A H 0.5315 0.2744 0.7621 0.035 Uiso 1 1 calc R
H9B H 0.5387 0.3445 0.6804 0.035 Uiso 1 1 calc R
H9C H 0.5449 0.1188 0.6995 0.035 Uiso 1 1 calc R
C10 C 0.23398(10) 0.2637(3) 0.81102(8) 0.0207(4) Uani 1 1 d .
H10A H 0.1962 0.3679 0.7992 0.031 Uiso 1 1 calc R
H10B H 0.2633 0.2973 0.8549 0.031 Uiso 1 1 calc R
H10C H 0.2043 0.1427 0.8186 0.031 Uiso 1 1 calc R
O1S O 0.39464(9) 0.0390(2) 0.42491(7) 0.0298(3) Uani 1 1 d .
H1S H 0.4447(15) -0.009(3) 0.4252(10) 0.048(7) Uiso 1 1 d .
H2S H 0.3839(14) 0.054(4) 0.4708(14) 0.069(8) Uiso 1 1 d .

loop_
_atom_site_aniso_label
_atom_site_aniso_U_11
_atom_site_aniso_U_22
_atom_site_aniso_U_33
_atom_site_aniso_U_23
_atom_site_aniso_U_13
_atom_site_aniso_U_12
O1 0.0174(6) 0.0214(6) 0.0161(6) -0.0006(5) -0.0002(4) -0.0011(5)
O2 0.0198(6) 0.0313(7) 0.0197(6) -0.0010(5) 0.0067(5) 0.0029(6)
N1 0.0202(8) 0.0194(7) 0.0169(7) 0.0000(6) -0.0006(6) -0.0022(6)
N2 0.0169(8) 0.0195(7) 0.0181(7) 0.0005(6) 0.0027(6) 0.0001(6)
N3 0.0182(7) 0.0241(8) 0.0177(7) -0.0010(6) -0.0002(6) -0.0003(6)
C1 0.0220(9) 0.0153(8) 0.0153(8) 0.0003(6) 0.0008(7) -0.0009(7)
C2 0.0191(9) 0.0145(8) 0.0181(8) 0.0016(6) 0.0001(7) 0.0002(7)
C3 0.0205(9) 0.0165(9) 0.0198(8) 0.0010(7) -0.0020(7) -0.0006(7)
C4 0.0222(9) 0.0186(9) 0.0166(8) 0.0000(7) -0.0021(6) -0.0013(7)
C5 0.0201(9) 0.0151(8) 0.0176(8) 0.0015(7) 0.0012(7) -0.0001(7)
C6 0.0145(8) 0.0154(8) 0.0207(8) 0.0019(7) -0.0003(6) -0.0018(7)
C7 0.0274(10) 0.0294(10) 0.0164(9) -0.0013(8) -0.0026(7) -0.0011(8)
C8 0.0201(9) 0.0309(10) 0.0215(9) -0.0001(8) -0.0015(7) -0.0004(8)
C9 0.0190(9) 0.0282(10) 0.0222(9) 0.0001(7) 0.0010(7) 0.0012(8)
C10 0.0209(9) 0.0221(9) 0.0192(8) -0.0005(7) 0.0009(7) 0.0003(8)
O1S 0.0305(8) 0.0383(8) 0.0205(7) -0.0013(6) 0.0012(6) 0.0068(7)

loop_
_atom_type_symbol
_atom_type_description
_atom_type_scat_dispersion_real
_atom_type_scat_dispersion_imag
_atom_type_scat_source
C C 0.0033 0.0016 'International Tables Vol C Tables 4.2.6.8 and 6.1.1.4'
H H 0.0000 0.0000 'International Tables Vol C Tables 4.2.6.8 and 6.1.1.4'
N N 0.0061 0.0033 'International Tables Vol C Tables 4.2.6.8 and 6.1.1.4'
O O 0.0106 0.0060 'International Tables Vol C Tables 4.2.6.8 and 6.1.1.4'

loop_
_geom_angle_atom_site_label_1
_geom_angle_atom_site_label_2
_geom_angle_atom_site_label_3
_geom_angle
C1 O1 C6 103.47(12)
C1 N1 C2 102.31(13)
O2 N2 C2 120.25(13)
O2 N2 C3 121.97(13)
C2 N2 C3 117.77(13)
C1 N3 C8 122.62(14)
C1 N3 C7 119.60(14)
C8 N3 C7 117.71(13)
N3 C1 N1 128.08(14)
N3 C1 O1 116.24(14)
N1 C1 O1 115.67(14)
N2 C2 N1 126.93(14)
N2 C2 C6 120.89(14)
N1 C2 C6 112.18(14)
N2 C3 C4 120.12(15)
N2 C3 C9 115.97(14)
C4 C3 C9 123.90(15)
C3 C4 C5 123.89(15)
C3 C4 H4 118.1
C5 C4 H4 118.1
C6 C5 C4 112.39(14)
C6 C5 C10 124.33(15)
C4 C5 C10 123.27(14)
C5 C6 C2 124.89(15)
C5 C6 O1 128.76(15)
C2 C6 O1 106.35(13)
N3 C7 H7A 109.5
N3 C7 H7B 109.5
H7A C7 H7B 109.5
N3 C7 H7C 109.5
H7A C7 H7C 109.5
H7B C7 H7C 109.5
N3 C8 H8A 109.5
N3 C8 H8B 109.5
H8A C8 H8B 109.5
N3 C8 H8C 109.5
H8A C8 H8C 109.5
H8B C8 H8C 109.5
C3 C9 H9A 109.5
C3 C9 H9B 109.5
H9A C9 H9B 109.5
C3 C9 H9C 109.5
H9A C9 H9C 109.5
H9B C9 H9C 109.5
C5 C10 H10A 109.5
C5 C10 H10B 109.5
H10A C10 H10B 109.5
C5 C10 H10C 109.5
H10A C10 H10C 109.5
H10B C10 H10C 109.5
H1S O1S H2S 103.1(19)

loop_
_geom_bond_atom_site_label_1
_geom_bond_atom_site_label_2
_geom_bond_distance
O1 C1 1.3850(18)
O1 C6 1.3869(19)
O2 N2 1.3252(16)
N1 C1 1.321(2)
N1 C2 1.3727(19)
N2 C2 1.350(2)
N2 C3 1.382(2)
N3 C1 1.318(2)
N3 C8 1.461(2)
N3 C7 1.462(2)
C2 C6 1.382(2)
C3 C4 1.388(2)
C3 C9 1.490(2)
C4 C5 1.401(2)
C4 H4 0.9500
C5 C6 1.378(2)
C5 C10 1.500(2)
C7 H7A 0.9800
C7 H7B 0.9800
C7 H7C 0.9800
C8 H8A 0.9800
C8 H8B 0.9800
C8 H8C 0.9800
C9 H9A 0.9800
C9 H9B 0.9800
C9 H9C 0.9800
C10 H10A 0.9800
C10 H10B 0.9800
C10 H10C 0.9800
O1S H1S 0.90(2)
O1S H2S 0.88(3)

loop_
_geom_hbond_atom_site_label_D
_geom_hbond_atom_site_label_H
_geom_hbond_atom_site_label_A
_geom_hbond_distance_DH
_geom_hbond_distance_HA
_geom_hbond_distance_DA
_geom_hbond_angle_DHA
_geom_hbond_site_symmetry_A
O1S H1S O2 0.90(2) 1.95(3) 2.8394(19) 171(2) 5_656
O1S H2S N1 0.88(3) 2.41(3) 3.184(2) 148(2) .
O1S H2S O2 0.88(3) 2.45(3) 3.1616(17) 138(2) .

loop_
_geom_torsion_atom_site_label_1
_geom_torsion_atom_site_label_2
_geom_torsion_atom_site_label_3
_geom_torsion_atom_site_label_4
_geom_torsion
C8 N3 C1 N1 -172.50(16)
C7 N3 C1 N1 4.3(3)
C8 N3 C1 O1 8.0(2)
C7 N3 C1 O1 -175.17(14)
C2 N1 C1 N3 179.58(17)
C2 N1 C1 O1 -0.94(19)
C6 O1 C1 N3 179.67(15)
C6 O1 C1 N1 0.13(18)
O2 N2 C2 N1 1.7(3)
C3 N2 C2 N1 -179.78(16)
O2 N2 C2 C6 -178.10(14)
C3 N2 C2 C6 0.4(2)
C1 N1 C2 N2 -178.41(16)
C1 N1 C2 C6 1.41(18)
O2 N2 C3 C4 179.78(15)
C2 N2 C3 C4 1.3(2)
O2 N2 C3 C9 0.6(2)
C2 N2 C3 C9 -177.92(15)
N2 C3 C4 C5 -1.3(3)
C9 C3 C4 C5 177.81(16)
C3 C4 C5 C6 -0.4(2)
C3 C4 C5 C10 178.56(16)
C4 C5 C6 C2 2.2(2)
C10 C5 C6 C2 -176.71(16)
C4 C5 C6 O1 -178.75(15)
C10 C5 C6 O1 2.3(3)
N2 C2 C6 C5 -2.3(3)
N1 C2 C6 C5 177.83(16)
N2 C2 C6 O1 178.43(14)
N1 C2 C6 O1 -1.40(18)
C1 O1 C6 C5 -178.44(17)
C1 O1 C6 C2 0.75(16)
